data_7211273
loop_
_publ_author_name
'Wang, Hui'
'Zhao, Xiao Ran'
'Jin, Wei Jun'

_publ_section_title
;
 The C-I&#x00B7;&#x00B7;&#x00B7;X&#x00AF; halogen bonding of
 tetraiodoethylene with halide anions in solution and cocrystals
 investigated by experiment and calculation.
;
_journal_issue 12
_journal_name_full 'Physical chemistry chemical physics : PCCP'
_journal_page_first 4320
_journal_page_last 4328
_journal_paper_doi 10.1039/c3cp43865a
_journal_volume 15
_journal_year 2013
_chemical_formula_sum 'C18 H36 I5 N'
_chemical_formula_weight 900.98
_chemical_name_systematic
;
?
;
_space_group_IT_number 2
_symmetry_cell_setting triclinic
_symmetry_space_group_name_Hall '-P 1'
_symmetry_space_group_name_H-M 'P -1'
_atom_sites_solution_hydrogens geom
_atom_sites_solution_primary direct
_atom_sites_solution_secondary difmap
_audit_creation_method SHELXL-97
_cell_angle_alpha 81.642(6)
_cell_angle_beta 80.716(6)
_cell_angle_gamma 64.652(6)
_cell_formula_units_Z 2
_cell_length_a 9.003(3)
_cell_length_b 9.062(3)
_cell_length_c 19.036(7)
_cell_measurement_reflns_used 2417
_cell_measurement_temperature 110(2)
_cell_measurement_theta_max 26.80
_cell_measurement_theta_min 2.52
_cell_volume 1380.1(8)
_computing_cell_refinement 'Bruker SMART'
_computing_data_collection 'Bruker SMART'
_computing_data_reduction 'Bruker SAINT'
_computing_molecular_graphics 'Bruker SHELXTL'
_computing_publication_material 'Bruker SHELXTL'
_computing_structure_refinement 'SHELXL-97 (Sheldrick, 1997)'
_computing_structure_solution 'SHELXS-97 (Sheldrick, 1990)'
_diffrn_ambient_temperature 110(2)
_diffrn_measured_fraction_theta_full 0.978
_diffrn_measured_fraction_theta_max 0.978
_diffrn_measurement_device_type 'CCD area detector'
_diffrn_measurement_method 'phi and omega scans'
_diffrn_radiation_monochromator graphite
_diffrn_radiation_source 'fine-focus sealed tube'
_diffrn_radiation_type MoK\a
_diffrn_radiation_wavelength 0.71073
_diffrn_reflns_av_R_equivalents 0.0613
_diffrn_reflns_av_sigmaI/netI 0.1043
_diffrn_reflns_limit_h_max 8
_diffrn_reflns_limit_h_min -10
_diffrn_reflns_limit_k_max 6
_diffrn_reflns_limit_k_min -10
_diffrn_reflns_limit_l_max 22
_diffrn_reflns_limit_l_min -22
_diffrn_reflns_number 6588
_diffrn_reflns_theta_full 25.00
_diffrn_reflns_theta_max 25.00
_diffrn_reflns_theta_min 2.18
_exptl_absorpt_coefficient_mu 5.638
_exptl_absorpt_correction_T_max 0.4851
_exptl_absorpt_correction_T_min 0.3839
_exptl_absorpt_correction_type multi-scan
_exptl_absorpt_process_details SADABS
_exptl_crystal_density_diffrn 2.168
_exptl_crystal_density_method 'not measured'
_exptl_crystal_F_000 832
_exptl_crystal_size_max 0.21
_exptl_crystal_size_mid 0.19
_exptl_crystal_size_min 0.15
_refine_diff_density_max 1.556
_refine_diff_density_min -2.070
_refine_diff_density_rms 0.319
_refine_ls_extinction_method none
_refine_ls_goodness_of_fit_ref 1.018
_refine_ls_hydrogen_treatment constr
_refine_ls_matrix_type full
_refine_ls_number_parameters 222
_refine_ls_number_reflns 4768
_refine_ls_number_restraints 35
_refine_ls_restrained_S_all 1.019
_refine_ls_R_factor_all 0.0911
_refine_ls_R_factor_gt 0.0778
_refine_ls_shift/su_max 0.000
_refine_ls_shift/su_mean 0.000
_refine_ls_structure_factor_coef Fsqd
_refine_ls_weighting_details 'calc w=1/[\s^2^(Fo^2^)+(0.1589P)^2^+0.0000P] where P=(Fo^2^+2Fc^2^)/3'
_refine_ls_weighting_scheme calc
_refine_ls_wR_factor_gt 0.2239
_refine_ls_wR_factor_ref 0.2441
_reflns_number_gt 3633
_reflns_number_total 4768
_reflns_threshold_expression >2sigma(I)
_cod_data_source_file c3cp43865a_4.txt
_cod_data_source_block 111219b_0m
_cod_depositor_comments
;
The following automatic conversions were performed:

'_symmetry_cell_setting' value 'Triclinic' changed to 'triclinic'
according to /home/saulius/struct/CIF-dictionaries/cif_core.dic
dictionary named 'cif_core.dic' version 2.4.2 from
2011-04-26.

'_exptl_absorpt_correction_type' value 'Multi-scan'
changed to 'multi-scan' according to
/home/saulius/struct/CIF-dictionaries/cif_core.dic dictionary named
'cif_core.dic' version 2.4.2 from 2011-04-26.

Automatic conversion script
Id: cif_fix_values 1891 2012-01-12 08:04:46Z andrius 
;
_cod_original_cell_volume 1380.0(9)
_cod_original_sg_symbol_H-M P-1
_cod_database_code 7211273

loop_
_symmetry_equiv_pos_as_xyz
'x, y, z'
'-x, -y, -z'

loop_
_atom_site_label
_atom_site_type_symbol
_atom_site_fract_x
_atom_site_fract_y
_atom_site_fract_z
_atom_site_U_iso_or_equiv
_atom_site_adp_type
_atom_site_occupancy
_atom_site_symmetry_multiplicity
_atom_site_calc_flag
_atom_site_refinement_flags
C1 C 0.5012(14) 0.1408(16) 0.2582(8) 0.052(3) Uani 1 1 d .
H1A H 0.4212 0.2470 0.2758 0.063 Uiso 1 1 calc R
H1B H 0.5425 0.1634 0.2082 0.063 Uiso 1 1 calc R
C2 C 0.6450(16) 0.0718(18) 0.3022(9) 0.064(4) Uani 1 1 d .
H2A H 0.7209 -0.0395 0.2886 0.077 Uiso 1 1 calc R
H2B H 0.6039 0.0628 0.3534 0.077 Uiso 1 1 calc R
C3 C 0.739(2) 0.181(2) 0.2907(11) 0.087(5) Uani 1 1 d .
H3A H 0.7786 0.1914 0.2393 0.104 Uiso 1 1 calc R
H3B H 0.6628 0.2924 0.3045 0.104 Uiso 1 1 calc R
C4 C 0.880(2) 0.118(3) 0.3319(14) 0.120(8) Uani 1 1 d .
H4A H 0.9427 0.0003 0.3273 0.181 Uiso 1 1 calc R
H4B H 0.8412 0.1368 0.3823 0.181 Uiso 1 1 calc R
H4C H 0.9523 0.1747 0.3138 0.181 Uiso 1 1 calc R
C5 C 0.3579(15) -0.0194(15) 0.3318(7) 0.051(3) Uani 1 1 d .
H5A H 0.4572 -0.0998 0.3538 0.061 Uiso 1 1 calc R
H5B H 0.2882 -0.0771 0.3278 0.061 Uiso 1 1 calc R
C6 C 0.2614(17) 0.1162(16) 0.3819(7) 0.054(3) Uani 1 1 d .
H6A H 0.1552 0.1909 0.3635 0.065 Uiso 1 1 calc R
H6B H 0.3256 0.1808 0.3837 0.065 Uiso 1 1 calc R
C7 C 0.228(2) 0.042(2) 0.4571(8) 0.084(5) Uani 1 1 d .
H7A H 0.1654 -0.0244 0.4555 0.101 Uiso 1 1 calc R
H7B H 0.3341 -0.0307 0.4763 0.101 Uiso 1 1 calc R
C8 C 0.135(4) 0.171(4) 0.5019(14) 0.183(16) Uani 1 1 d .
H8A H 0.2030 0.2288 0.5075 0.274 Uiso 1 1 calc R
H8B H 0.1032 0.1264 0.5488 0.274 Uiso 1 1 calc R
H8C H 0.0359 0.2485 0.4802 0.274 Uiso 1 1 calc R
C9 C 0.5321(14) -0.1172(14) 0.2195(7) 0.046(3) Uani 1 1 d .
H9A H 0.5815 -0.0814 0.1737 0.055 Uiso 1 1 calc R
H9B H 0.6230 -0.1840 0.2492 0.055 Uiso 1 1 calc R
C10 C 0.4504(18) -0.2234(18) 0.2045(8) 0.062(3) Uani 1 1 d .
H10A H 0.3631 -0.1613 0.1726 0.074 Uiso 1 1 calc R
H10B H 0.3998 -0.2608 0.2496 0.074 Uiso 1 1 calc R
C11 C 0.590(2) -0.372(2) 0.1680(10) 0.081(5) Uani 1 1 d .
H11A H 0.6425 -0.3338 0.1240 0.097 Uiso 1 1 calc R
H11B H 0.6751 -0.4353 0.2006 0.097 Uiso 1 1 calc R
C12 C 0.514(3) -0.479(2) 0.1501(11) 0.098(6) Uani 1 1 d .
H12A H 0.3949 -0.4312 0.1661 0.147 Uiso 1 1 calc R
H12B H 0.5659 -0.5886 0.1742 0.147 Uiso 1 1 calc R
H12C H 0.5307 -0.4857 0.0983 0.147 Uiso 1 1 calc R
C13 C 0.2594(14) 0.1357(16) 0.2201(7) 0.051(3) Uani 1 1 d U
H13A H 0.1963 0.0684 0.2218 0.061 Uiso 1 1 calc R
H13B H 0.1885 0.2329 0.2465 0.061 Uiso 1 1 calc R
C14 C 0.2925(19) 0.193(2) 0.1435(9) 0.073(4) Uani 1 1 d U
H14A H 0.3685 0.0978 0.1168 0.088 Uiso 1 1 calc R
H14B H 0.3466 0.2688 0.1411 0.088 Uiso 1 1 calc R
C17 C 0.5062(15) 0.5157(15) 0.4653(7) 0.050(3) Uani 1 1 d .
C18 C 0.950(2) 0.990(2) 0.0238(8) 0.080(5) Uani 1 1 d .
I1 I 0.71112(10) 0.54618(10) 0.40390(4) 0.0513(3) Uani 1 1 d .
I2 I 0.32060(10) 0.54425(10) 0.40185(4) 0.0496(3) Uani 1 1 d .
I3 I 0.99710(12) 0.83646(12) 0.12174(5) 0.0625(3) Uani 1 1 d .
I4 I 0.69196(13) 1.13214(17) 0.01892(6) 0.0868(4) Uani 1 1 d .
I5 I 0.03662(10) 0.59870(11) 0.28029(5) 0.0543(3) Uani 1 1 d .
N1 N 0.4118(11) 0.0365(11) 0.2583(5) 0.044(2) Uani 1 1 d .
C15 C 0.130(3) 0.281(3) 0.1092(11) 0.111(6) Uani 1 1 d U
H15A H 0.0745 0.2062 0.1120 0.133 Uiso 1 1 calc R
H15B H 0.0546 0.3780 0.1348 0.133 Uiso 1 1 calc R
C16 C 0.170(3) 0.333(4) 0.0316(14) 0.143(8) Uani 1 1 d U
H16A H 0.2058 0.4222 0.0293 0.214 Uiso 1 1 calc R
H16B H 0.0719 0.3713 0.0065 0.214 Uiso 1 1 calc R
H16C H 0.2596 0.2398 0.0088 0.214 Uiso 1 1 calc R

loop_
_atom_site_aniso_label
_atom_site_aniso_U_11
_atom_site_aniso_U_22
_atom_site_aniso_U_33
_atom_site_aniso_U_23
_atom_site_aniso_U_13
_atom_site_aniso_U_12
C1 0.033(6) 0.044(7) 0.082(9) -0.013(6) -0.004(6) -0.016(5)
C2 0.050(8) 0.054(8) 0.095(11) -0.007(8) -0.008(7) -0.027(7)
C3 0.063(10) 0.085(12) 0.130(16) -0.026(11) -0.013(10) -0.041(9)
C4 0.077(13) 0.15(2) 0.17(2) -0.007(17) -0.044(14) -0.074(14)
C5 0.042(6) 0.041(7) 0.071(9) -0.012(6) 0.000(6) -0.020(5)
C6 0.060(8) 0.052(8) 0.046(7) -0.007(6) 0.003(6) -0.021(6)
C7 0.102(13) 0.083(12) 0.059(9) -0.029(8) 0.024(9) -0.034(10)
C8 0.19(3) 0.14(3) 0.11(2) -0.010(18) 0.055(19) 0.01(2)
C9 0.046(6) 0.038(6) 0.053(7) -0.010(5) 0.005(5) -0.020(5)
C10 0.072(9) 0.053(8) 0.065(9) -0.016(7) -0.001(7) -0.030(7)
C11 0.101(13) 0.054(9) 0.091(12) -0.013(8) -0.015(10) -0.032(9)
C12 0.128(17) 0.076(12) 0.093(13) -0.013(10) -0.052(12) -0.028(11)
C13 0.041(6) 0.055(7) 0.059(6) -0.020(5) 0.000(5) -0.021(5)
C14 0.064(8) 0.065(9) 0.083(8) 0.009(7) 0.000(6) -0.026(7)
C17 0.052(7) 0.043(7) 0.058(7) -0.011(6) -0.005(6) -0.022(6)
C18 0.104(13) 0.085(12) 0.061(10) -0.005(9) -0.004(8) -0.050(10)
I1 0.0518(5) 0.0533(6) 0.0502(5) -0.0005(4) -0.0067(4) -0.0241(4)
I2 0.0551(5) 0.0499(5) 0.0489(5) -0.0031(4) -0.0117(4) -0.0249(4)
I3 0.0775(7) 0.0662(6) 0.0459(5) 0.0036(4) -0.0115(4) -0.0327(5)
I4 0.0537(6) 0.1055(10) 0.0705(7) 0.0114(6) -0.0021(5) -0.0113(6)
I5 0.0496(5) 0.0512(5) 0.0541(5) 0.0037(4) -0.0111(4) -0.0141(4)
N1 0.037(5) 0.036(5) 0.057(6) -0.005(4) 0.001(4) -0.015(4)
C15 0.108(9) 0.109(10) 0.101(8) -0.010(7) -0.038(7) -0.021(7)
C16 0.150(11) 0.142(12) 0.124(9) 0.001(8) -0.037(8) -0.045(8)

loop_
_atom_type_symbol
_atom_type_description
_atom_type_scat_dispersion_real
_atom_type_scat_dispersion_imag
_atom_type_scat_source
C C 0.0033 0.0016 'International Tables Vol C Tables 4.2.6.8 and 6.1.1.4'
H H 0.0000 0.0000 'International Tables Vol C Tables 4.2.6.8 and 6.1.1.4'
N N 0.0061 0.0033 'International Tables Vol C Tables 4.2.6.8 and 6.1.1.4'
I I -0.4742 1.8119 'International Tables Vol C Tables 4.2.6.8 and 6.1.1.4'

loop_
_geom_angle_atom_site_label_1
_geom_angle_atom_site_label_2
_geom_angle_atom_site_label_3
_geom_angle
_geom_angle_site_symmetry_1
N1 C1 C2 116.1(11) .
N1 C1 H1A 108.3 .
C2 C1 H1A 108.3 .
N1 C1 H1B 108.3 .
C2 C1 H1B 108.3 .
H1A C1 H1B 107.4 .
C1 C2 C3 111.0(13) .
C1 C2 H2A 109.4 .
C3 C2 H2A 109.4 .
C1 C2 H2B 109.4 .
C3 C2 H2B 109.4 .
H2A C2 H2B 108.0 .
C4 C3 C2 112.7(17) .
C4 C3 H3A 109.0 .
C2 C3 H3A 109.0 .
C4 C3 H3B 109.0 .
C2 C3 H3B 109.0 .
H3A C3 H3B 107.8 .
C3 C4 H4A 109.5 .
C3 C4 H4B 109.5 .
H4A C4 H4B 109.5 .
C3 C4 H4C 109.5 .
H4A C4 H4C 109.5 .
H4B C4 H4C 109.5 .
N1 C5 C6 115.3(10) .
N1 C5 H5A 108.5 .
C6 C5 H5A 108.5 .
N1 C5 H5B 108.5 .
C6 C5 H5B 108.5 .
H5A C5 H5B 107.5 .
C5 C6 C7 110.1(12) .
C5 C6 H6A 109.6 .
C7 C6 H6A 109.6 .
C5 C6 H6B 109.6 .
C7 C6 H6B 109.6 .
H6A C6 H6B 108.2 .
C8 C7 C6 108.6(18) .
C8 C7 H7A 110.0 .
C6 C7 H7A 110.0 .
C8 C7 H7B 110.0 .
C6 C7 H7B 110.0 .
H7A C7 H7B 108.4 .
C7 C8 H8A 109.5 .
C7 C8 H8B 109.5 .
H8A C8 H8B 109.5 .
C7 C8 H8C 109.5 .
H8A C8 H8C 109.5 .
H8B C8 H8C 109.5 .
C10 C9 N1 113.7(10) .
C10 C9 H9A 108.8 .
N1 C9 H9A 108.8 .
C10 C9 H9B 108.8 .
N1 C9 H9B 108.8 .
H9A C9 H9B 107.7 .
C9 C10 C11 106.3(12) .
C9 C10 H10A 110.5 .
C11 C10 H10A 110.5 .
C9 C10 H10B 110.5 .
C11 C10 H10B 110.5 .
H10A C10 H10B 108.7 .
C12 C11 C10 108.3(15) .
C12 C11 H11A 110.0 .
C10 C11 H11A 110.0 .
C12 C11 H11B 110.0 .
C10 C11 H11B 110.0 .
H11A C11 H11B 108.4 .
C11 C12 H12A 109.5 .
C11 C12 H12B 109.5 .
H12A C12 H12B 109.5 .
C11 C12 H12C 109.5 .
H12A C12 H12C 109.5 .
H12B C12 H12C 109.5 .
C14 C13 N1 115.2(10) .
C14 C13 H13A 108.5 .
N1 C13 H13A 108.5 .
C14 C13 H13B 108.5 .
N1 C13 H13B 108.5 .
H13A C13 H13B 107.5 .
C13 C14 C15 110.3(14) .
C13 C14 H14A 109.6 .
C15 C14 H14A 109.6 .
C13 C14 H14B 109.6 .
C15 C14 H14B 109.6 .
H14A C14 H14B 108.1 .
C17 C17 I1 124.0(13) 2_666
C17 C17 I2 123.4(13) 2_666
I1 C17 I2 112.6(6) .
C18 C18 I4 120(2) 2_775
C18 C18 I3 128(2) 2_775
I4 C18 I3 111.3(7) .
C1 N1 C5 113.1(10) .
C1 N1 C13 108.0(9) .
C5 N1 C13 108.4(9) .
C1 N1 C9 107.3(8) .
C5 N1 C9 108.2(9) .
C13 N1 C9 112.0(10) .
C16 C15 C14 108(2) .
C16 C15 H15A 110.0 .
C14 C15 H15A 110.1 .
C16 C15 H15B 110.0 .
C14 C15 H15B 110.0 .
H15A C15 H15B 108.4 .
C15 C16 H16A 109.5 .
C15 C16 H16B 109.5 .
H16A C16 H16B 109.5 .
C15 C16 H16C 109.5 .
H16A C16 H16C 109.5 .
H16B C16 H16C 109.5 .

loop_
_geom_bond_atom_site_label_1
_geom_bond_atom_site_label_2
_geom_bond_distance
_geom_bond_site_symmetry_2
C1 N1 1.481(15) .
C1 C2 1.507(19) .
C1 H1A 0.9900 .
C1 H1B 0.9900 .
C2 C3 1.535(19) .
C2 H2A 0.9900 .
C2 H2B 0.9900 .
C3 C4 1.46(2) .
C3 H3A 0.9900 .
C3 H3B 0.9900 .
C4 H4A 0.9800 .
C4 H4B 0.9800 .
C4 H4C 0.9800 .
C5 N1 1.496(16) .
C5 C6 1.527(17) .
C5 H5A 0.9900 .
C5 H5B 0.9900 .
C6 C7 1.53(2) .
C6 H6A 0.9900 .
C6 H6B 0.9900 .
C7 C8 1.42(3) .
C7 H7A 0.9900 .
C7 H7B 0.9900 .
C8 H8A 0.9800 .
C8 H8B 0.9800 .
C8 H8C 0.9800 .
C9 C10 1.517(18) .
C9 N1 1.552(15) .
C9 H9A 0.9900 .
C9 H9B 0.9900 .
C10 C11 1.55(2) .
C10 H10A 0.9900 .
C10 H10B 0.9900 .
C11 C12 1.50(2) .
C11 H11A 0.9900 .
C11 H11B 0.9900 .
C12 H12A 0.9800 .
C12 H12B 0.9800 .
C12 H12C 0.9800 .
C13 C14 1.50(2) .
C13 N1 1.514(16) .
C13 H13A 0.9900 .
C13 H13B 0.9900 .
C14 C15 1.54(2) .
C14 H14A 0.9900 .
C14 H14B 0.9900 .
C17 C17 1.31(2) 2_666
C17 I1 2.119(12) .
C17 I2 2.122(13) .
C18 C18 1.22(3) 2_775
C18 I4 2.13(2) .
C18 I3 2.143(17) .
C15 C16 1.52(3) .
C15 H15A 0.9900 .
C15 H15B 0.9900 .
C16 H16A 0.9800 .
C16 H16B 0.9800 .
C16 H16C 0.9800 .
